data_1516835
loop_
_publ_author_name
'Jennifer, Samson'
'Thomas Muthiah, Packianathan'

_publ_section_title
;
 Syntheses and characterization of two novel tetranuclear lead(II)
 clusters self-assembled by hydrogen bonded interactions
;
_journal_issue 1
_journal_name_full 'Chemistry Central Journal'
_journal_page_first 39
_journal_paper_doi 10.1186/1752-153X-8-39
_journal_volume 8
_journal_year 2014
_chemical_formula_moiety 'C76 H48 Cl4 N8 O12 Pb4 S4'
_chemical_formula_sum 'C76 H48 Cl4 N8 O12 Pb4 S4'
_chemical_formula_weight 2364.11
_chemical_name_systematic
; 
 ? 
;
_space_group_IT_number 2
_symmetry_cell_setting triclinic
_symmetry_space_group_name_Hall '-P 1'
_symmetry_space_group_name_H-M 'P -1'
_atom_sites_solution_hydrogens geom
_atom_sites_solution_primary direct
_atom_sites_solution_secondary difmap
_audit_creation_method SHELXL-97
_cell_angle_alpha 82.427(2)
_cell_angle_beta 72.489(2)
_cell_angle_gamma 84.915(2)
_cell_formula_units_Z 1
_cell_length_a 11.6469(4)
_cell_length_b 12.2824(4)
_cell_length_c 14.1122(4)
_cell_measurement_temperature 296(2)
_cell_volume 1905.87(11)
_computing_cell_refinement 'SAINT (Bruker, 2008)'
_computing_data_collection 'APEX2 (Bruker, 2008)'
_computing_data_reduction 'SAINT (Bruker, 2008)'
_computing_molecular_graphics 'PLATON (Spek, 2009)'
_computing_publication_material 'PLATON (Spek, 2009)'
_computing_structure_refinement 'SHELXL-97 (Sheldrick, 1997)'
_computing_structure_solution 'SHELXS-97 (Sheldrick, 1990)'
_diffrn_ambient_temperature 296(2)
_diffrn_measured_fraction_theta_full 1.000
_diffrn_measured_fraction_theta_max 0.956
_diffrn_measurement_device_type 'Bruker SMART APEXII CCD area-detector'
_diffrn_measurement_method '\f and \w scans'
_diffrn_radiation_monochromator graphite
_diffrn_radiation_source 'fine-focus sealed tube'
_diffrn_radiation_type MoK\a
_diffrn_radiation_wavelength 0.71073
_diffrn_reflns_av_R_equivalents 0.0481
_diffrn_reflns_av_sigmaI/netI 0.0586
_diffrn_reflns_limit_h_max 17
_diffrn_reflns_limit_h_min -17
_diffrn_reflns_limit_k_max 18
_diffrn_reflns_limit_k_min -18
_diffrn_reflns_limit_l_max 20
_diffrn_reflns_limit_l_min -20
_diffrn_reflns_number 42604
_diffrn_reflns_theta_full 25.00
_diffrn_reflns_theta_max 31.70
_diffrn_reflns_theta_min 1.52
_exptl_absorpt_coefficient_mu 9.124
_exptl_absorpt_correction_T_max 0.4901
_exptl_absorpt_correction_T_min 0.4035
_exptl_absorpt_correction_type multi-scan
_exptl_absorpt_process_details '(SADABS; Bruker, 2008)'
_exptl_crystal_colour colourless
_exptl_crystal_density_diffrn 2.060
_exptl_crystal_density_method 'not measured'
_exptl_crystal_description prism
_exptl_crystal_F_000 1116.0
_exptl_crystal_size_max 0.12
_exptl_crystal_size_mid 0.11
_exptl_crystal_size_min 0.09
_refine_diff_density_max 2.917
_refine_diff_density_min -1.639
_refine_diff_density_rms 0.173
_refine_ls_extinction_method none
_refine_ls_goodness_of_fit_ref 1.013
_refine_ls_hydrogen_treatment constr
_refine_ls_matrix_type full
_refine_ls_number_parameters 487
_refine_ls_number_reflns 12353
_refine_ls_number_restraints 0
_refine_ls_restrained_S_all 1.013
_refine_ls_R_factor_all 0.0804
_refine_ls_R_factor_gt 0.0381
_refine_ls_shift/su_max 0.001
_refine_ls_shift/su_mean 0.000
_refine_ls_structure_factor_coef Fsqd
_refine_ls_weighting_details 'calc w=1/[\s^2^(Fo^2^)+(0.0467P)^2^+3.3327P] where P=(Fo^2^+2Fc^2^)/3'
_refine_ls_weighting_scheme calc
_refine_ls_wR_factor_gt 0.0878
_refine_ls_wR_factor_ref 0.1054
_reflns_number_gt 8027
_reflns_number_total 12353
_reflns_threshold_expression >2sigma(I)
_cod_data_source_file 10123_4704924412858298_MOESM1_ESM.cif
_cod_data_source_block shelxl
_cod_depositor_comments
;
The following automatic conversions were performed:

'_symmetry_cell_setting' value 'Triclinic' changed to 'triclinic'
according to
/usr/data/users/saulius/crontab/automatic-downloads/current/BMC/lib/dictionaries/cif_core.dic
dictionary named 'cif_core.dic' version 2.4.2 from 2011-04-26.

Automatic conversion script
Id: cif_fix_values 2281 2013-09-26 08:29:07Z andrius 
;
_cod_original_sg_symbol_H-M P-1
_cod_database_code 1516835

loop_
_symmetry_equiv_pos_as_xyz
'x, y, z'
'-x, -y, -z'

loop_
_atom_site_label
_atom_site_type_symbol
_atom_site_fract_x
_atom_site_fract_y
_atom_site_fract_z
_atom_site_U_iso_or_equiv
_atom_site_adp_type
_atom_site_occupancy
_atom_site_symmetry_multiplicity
_atom_site_calc_flag
_atom_site_refinement_flags
Pb1 Pb 0.368620(18) 0.419898(16) 0.479382(15) 0.03269(6) Uani 1 1 d .
Pb2 Pb 0.470189(19) 0.671704(18) 0.271477(15) 0.03528(7) Uani 1 1 d .
N1 N 0.5277(4) 0.2768(4) 0.4157(4) 0.0381(11) Uani 1 1 d .
C23 C 0.2710(5) 0.8197(5) 0.4236(4) 0.0346(12) Uani 1 1 d .
C14 C 0.6263(5) 0.3180(5) 0.3445(4) 0.0347(12) Uani 1 1 d .
N2 N 0.3665(4) 0.8383(4) 0.3410(3) 0.0368(10) Uani 1 1 d .
C18 C 0.1934(6) 0.9059(5) 0.4668(5) 0.0430(14) Uani 1 1 d .
C13 C 0.6374(5) 0.4346(5) 0.3327(4) 0.0352(12) Uani 1 1 d .
C12 C 0.7352(6) 0.4776(5) 0.2602(5) 0.0450(14) Uani 1 1 d .
H12 H 0.7446 0.5531 0.2506 0.054 Uiso 1 1 calc R
C22 C 0.2516(5) 0.7087(5) 0.4660(4) 0.0378(13) Uani 1 1 d .
C17 C 0.2225(6) 1.0153(6) 0.4223(6) 0.0525(17) Uani 1 1 d .
H17 H 0.1752 1.0752 0.4492 0.063 Uiso 1 1 calc R
C15 C 0.3892(6) 0.9397(5) 0.2998(5) 0.0489(16) Uani 1 1 d .
H15 H 0.4533 0.9511 0.2419 0.059 Uiso 1 1 calc R
C11 C 0.8218(6) 0.4076(6) 0.1999(6) 0.0581(19) Uani 1 1 d .
H11 H 0.8856 0.4386 0.1494 0.070 Uiso 1 1 calc R
C6 C 0.5169(7) 0.1693(5) 0.4306(5) 0.0482(16) Uani 1 1 d .
H6 H 0.4493 0.1413 0.4788 0.058 Uiso 1 1 calc R
C7 C 0.6024(8) 0.0964(6) 0.3772(6) 0.060(2) Uani 1 1 d .
H7 H 0.5919 0.0212 0.3903 0.072 Uiso 1 1 calc R
C16 C 0.3201(7) 1.0314(6) 0.3402(6) 0.0552(17) Uani 1 1 d .
H16 H 0.3406 1.1022 0.3113 0.066 Uiso 1 1 calc R
C10 C 0.8148(7) 0.2978(7) 0.2134(6) 0.0603(19) Uani 1 1 d .
H10 H 0.8753 0.2539 0.1745 0.072 Uiso 1 1 calc R
C8 C 0.7003(7) 0.1351(6) 0.3065(6) 0.0600(19) Uani 1 1 d .
H8 H 0.7578 0.0863 0.2708 0.072 Uiso 1 1 calc R
C9 C 0.7164(6) 0.2490(5) 0.2861(5) 0.0464(15) Uani 1 1 d .
C21 C 0.1495(6) 0.6878(6) 0.5448(5) 0.0530(17) Uani 1 1 d .
H21 H 0.1325 0.6157 0.5716 0.064 Uiso 1 1 calc R
O4 O 0.3308(4) 0.6293(3) 0.4278(3) 0.0408(9) Uani 1 1 d .
O3 O 0.5535(3) 0.4962(3) 0.3925(3) 0.0332(8) Uani 1 1 d .
O6 O 0.6297(5) 0.7399(4) 0.3588(4) 0.0591(13) Uani 1 1 d .
O5 O 0.6475(4) 0.8235(5) 0.2079(4) 0.0618(14) Uani 1 1 d .
C34 C 0.6848(6) 0.7972(5) 0.2804(5) 0.0411(13) Uani 1 1 d .
C35 C 0.8060(6) 0.8368(6) 0.2732(5) 0.0519(16) Uani 1 1 d .
S2 S 0.88664(18) 0.90824(17) 0.16689(17) 0.0684(6) Uani 1 1 d .
O1 O 0.3884(4) 0.4386(4) 0.2968(3) 0.0493(11) Uani 1 1 d .
O2 O 0.2589(5) 0.3056(4) 0.3585(4) 0.0629(14) Uani 1 1 d .
C2 C 0.2978(6) 0.3740(5) 0.1885(5) 0.0434(14) Uani 1 1 d .
C1 C 0.3155(6) 0.3718(5) 0.2894(5) 0.0446(14) Uani 1 1 d .
C3 C 0.3518(6) 0.4332(5) 0.1024(5) 0.0452(14) Uani 1 1 d .
H3 H 0.4131 0.4800 0.0953 0.054 Uiso 1 1 calc R
S1 S 0.18787(17) 0.29775(17) 0.17652(13) 0.0551(4) Uani 1 1 d .
C5 C 0.2173(7) 0.3478(7) 0.0530(5) 0.0561(18) Uani 1 1 d .
C4 C 0.3051(8) 0.4168(7) 0.0218(5) 0.065(2) Uani 1 1 d .
H4 H 0.3331 0.4503 -0.0434 0.078 Uiso 1 1 calc R
Cl1 Cl 0.1361(3) 0.3053(3) -0.01694(19) 0.0990(9) Uani 1 1 d .
N3 N 0.4404(5) 0.7860(5) 0.0955(4) 0.0488(13) Uani 1 1 d .
N4 N 0.2592(5) 0.6695(4) 0.2227(4) 0.0424(12) Uani 1 1 d .
C28 C 0.3524(6) 0.7614(6) 0.0613(5) 0.0475(15) Uani 1 1 d .
C29 C 0.2507(6) 0.7025(5) 0.1308(5) 0.0440(14) Uani 1 1 d .
C33 C 0.1692(6) 0.6120(5) 0.2868(5) 0.0500(16) Uani 1 1 d .
H33 H 0.1762 0.5859 0.3498 0.060 Uiso 1 1 calc R
C32 C 0.0674(7) 0.5897(6) 0.2642(6) 0.0580(18) Uani 1 1 d .
H32 H 0.0064 0.5513 0.3116 0.070 Uiso 1 1 calc R
C24 C 0.5336(6) 0.8388(6) 0.0322(5) 0.0559(18) Uani 1 1 d .
H24 H 0.5961 0.8537 0.0563 0.067 Uiso 1 1 calc R
C31 C 0.0578(7) 0.6248(7) 0.1718(6) 0.068(2) Uani 1 1 d .
H31 H -0.0097 0.6102 0.1543 0.082 Uiso 1 1 calc R
C30 C 0.1496(7) 0.6824(7) 0.1041(6) 0.063(2) Uani 1 1 d .
H30 H 0.1439 0.7079 0.0405 0.075 Uiso 1 1 calc R
C36 C 0.8669(8) 0.8214(8) 0.3430(7) 0.074(3) Uani 1 1 d .
H36 H 0.8382 0.7818 0.4055 0.089 Uiso 1 1 calc R
C38 C 1.0008(8) 0.9209(9) 0.2143(10) 0.091(4) Uani 1 1 d .
C37 C 0.9758(10) 0.8710(11) 0.3108(13) 0.122(5) Uani 1 1 d .
H37 H 1.0269 0.8707 0.3503 0.146 Uiso 1 1 calc R
Cl2 Cl 1.1261(3) 0.9884(3) 0.1530(4) 0.167(2) Uani 1 1 d .
C25 C 0.5423(7) 0.8721(7) -0.0653(6) 0.064(2) Uani 1 1 d .
H25 H 0.6067 0.9121 -0.1058 0.076 Uiso 1 1 calc R
C27 C 0.3597(9) 0.7917(10) -0.0399(6) 0.098(4) Uani 1 1 d .
H27 H 0.2987 0.7745 -0.0646 0.118 Uiso 1 1 calc R
C26 C 0.4556(10) 0.8458(9) -0.1017(7) 0.094(3) Uani 1 1 d .
H26 H 0.4612 0.8646 -0.1690 0.112 Uiso 1 1 calc R
C19 C 0.0931(6) 0.8816(7) 0.5499(5) 0.0579(19) Uani 1 1 d .
H19 H 0.0429 0.9381 0.5804 0.070 Uiso 1 1 calc R
C20 C 0.0701(7) 0.7755(7) 0.5851(6) 0.063(2) Uani 1 1 d .
H20 H 0.0005 0.7597 0.6371 0.076 Uiso 1 1 calc R

loop_
_atom_site_aniso_label
_atom_site_aniso_U_11
_atom_site_aniso_U_22
_atom_site_aniso_U_33
_atom_site_aniso_U_23
_atom_site_aniso_U_13
_atom_site_aniso_U_12
Pb1 0.03425(11) 0.02924(11) 0.03627(11) 0.00089(8) -0.01352(9) -0.00607(8)
Pb2 0.03561(12) 0.03392(12) 0.03472(11) 0.00025(9) -0.01045(9) 0.00119(9)
N1 0.045(3) 0.029(2) 0.042(3) -0.002(2) -0.017(2) 0.002(2)
C23 0.032(3) 0.037(3) 0.038(3) -0.007(2) -0.016(2) 0.004(2)
C14 0.039(3) 0.029(3) 0.039(3) -0.005(2) -0.016(2) 0.000(2)
N2 0.040(3) 0.034(3) 0.038(2) -0.002(2) -0.013(2) -0.002(2)
C18 0.041(3) 0.043(3) 0.051(4) -0.010(3) -0.023(3) 0.009(3)
C13 0.034(3) 0.032(3) 0.043(3) -0.005(2) -0.016(2) -0.001(2)
C12 0.046(3) 0.035(3) 0.051(4) -0.004(3) -0.008(3) -0.011(3)
C22 0.036(3) 0.043(3) 0.036(3) 0.000(2) -0.015(2) 0.001(2)
C17 0.054(4) 0.039(4) 0.073(5) -0.018(3) -0.030(4) 0.011(3)
C15 0.047(4) 0.040(4) 0.057(4) 0.000(3) -0.013(3) -0.004(3)
C11 0.044(4) 0.059(5) 0.060(4) -0.011(4) 0.004(3) -0.008(3)
C6 0.063(4) 0.028(3) 0.056(4) 0.001(3) -0.021(3) -0.010(3)
C7 0.079(5) 0.027(3) 0.081(5) -0.010(3) -0.034(4) 0.005(3)
C16 0.061(4) 0.035(3) 0.071(5) -0.003(3) -0.025(4) -0.003(3)
C10 0.048(4) 0.064(5) 0.062(4) -0.020(4) -0.005(3) 0.010(4)
C8 0.072(5) 0.036(4) 0.076(5) -0.019(3) -0.026(4) 0.011(3)
C9 0.051(4) 0.040(3) 0.050(4) -0.017(3) -0.016(3) 0.005(3)
C21 0.053(4) 0.048(4) 0.050(4) 0.003(3) -0.006(3) -0.005(3)
O4 0.046(2) 0.030(2) 0.042(2) 0.0040(17) -0.0100(18) 0.0000(18)
O3 0.036(2) 0.0261(19) 0.039(2) -0.0041(16) -0.0120(16) -0.0031(16)
O6 0.064(3) 0.055(3) 0.053(3) 0.014(2) -0.018(2) -0.008(3)
O5 0.049(3) 0.087(4) 0.050(3) 0.005(3) -0.020(2) -0.008(3)
C34 0.041(3) 0.034(3) 0.050(4) -0.011(3) -0.015(3) 0.001(3)
C35 0.053(4) 0.046(4) 0.064(4) -0.021(3) -0.025(3) 0.002(3)
S2 0.0553(11) 0.0554(12) 0.0861(14) -0.0177(10) -0.0015(10) -0.0123(9)
O1 0.060(3) 0.043(3) 0.055(3) -0.005(2) -0.032(2) -0.009(2)
O2 0.081(4) 0.063(3) 0.050(3) 0.001(2) -0.025(3) -0.023(3)
C2 0.046(3) 0.042(3) 0.048(3) -0.011(3) -0.021(3) 0.000(3)
C1 0.046(3) 0.044(4) 0.046(3) -0.007(3) -0.019(3) 0.003(3)
C3 0.048(4) 0.046(4) 0.044(3) -0.007(3) -0.015(3) -0.008(3)
S1 0.0540(10) 0.0680(12) 0.0488(9) -0.0132(8) -0.0170(8) -0.0163(9)
C5 0.059(4) 0.073(5) 0.046(4) -0.020(3) -0.027(3) 0.003(4)
C4 0.074(5) 0.079(6) 0.038(4) -0.006(4) -0.011(3) 0.004(4)
Cl1 0.110(2) 0.135(2) 0.0790(15) -0.0304(15) -0.0581(15) -0.0175(18)
N3 0.048(3) 0.052(3) 0.044(3) 0.006(2) -0.015(2) -0.004(3)
N4 0.045(3) 0.040(3) 0.042(3) -0.001(2) -0.013(2) -0.005(2)
C28 0.048(4) 0.057(4) 0.041(3) 0.001(3) -0.019(3) -0.007(3)
C29 0.050(4) 0.037(3) 0.050(4) -0.004(3) -0.024(3) 0.001(3)
C33 0.055(4) 0.039(3) 0.059(4) 0.001(3) -0.022(3) -0.009(3)
C32 0.055(4) 0.058(5) 0.065(5) -0.003(4) -0.021(4) -0.017(4)
C24 0.053(4) 0.065(5) 0.054(4) 0.004(3) -0.024(3) -0.011(4)
C31 0.064(5) 0.074(6) 0.078(5) 0.001(4) -0.039(4) -0.014(4)
C30 0.063(5) 0.066(5) 0.069(5) 0.004(4) -0.036(4) -0.012(4)
C36 0.066(5) 0.079(6) 0.103(7) -0.049(5) -0.053(5) 0.024(4)
C38 0.050(5) 0.071(6) 0.160(10) -0.062(7) -0.019(6) -0.008(4)
C37 0.077(7) 0.111(10) 0.214(15) -0.106(11) -0.065(9) 0.021(7)
Cl2 0.0680(17) 0.124(3) 0.292(5) -0.078(3) 0.009(2) -0.0469(18)
C25 0.063(5) 0.072(5) 0.055(4) 0.015(4) -0.022(4) -0.019(4)
C27 0.095(7) 0.151(10) 0.058(5) 0.041(6) -0.047(5) -0.051(7)
C26 0.109(8) 0.120(9) 0.057(5) 0.026(5) -0.035(5) -0.044(7)
C19 0.046(4) 0.063(5) 0.059(4) -0.017(4) -0.008(3) 0.017(3)
C20 0.044(4) 0.078(6) 0.055(4) -0.003(4) 0.000(3) 0.006(4)

loop_
_atom_type_symbol
_atom_type_description
_atom_type_scat_dispersion_real
_atom_type_scat_dispersion_imag
_atom_type_scat_source
C C 0.0033 0.0016 'International Tables Vol C Tables 4.2.6.8 and 6.1.1.4'
H H 0.0000 0.0000 'International Tables Vol C Tables 4.2.6.8 and 6.1.1.4'
N N 0.0061 0.0033 'International Tables Vol C Tables 4.2.6.8 and 6.1.1.4'
O O 0.0106 0.0060 'International Tables Vol C Tables 4.2.6.8 and 6.1.1.4'
S S 0.1246 0.1234 'International Tables Vol C Tables 4.2.6.8 and 6.1.1.4'
Cl Cl 0.1484 0.1585 'International Tables Vol C Tables 4.2.6.8 and 6.1.1.4'
Pb Pb -3.3944 10.1111 'International Tables Vol C Tables 4.2.6.8 and 6.1.1.4'

loop_
_geom_angle_atom_site_label_1
_geom_angle_atom_site_label_2
_geom_angle_atom_site_label_3
_geom_angle
_geom_angle_site_symmetry_1
_geom_angle_site_symmetry_3
O3 Pb1 N1 68.09(15) . .
O3 Pb1 O1 71.83(14) . .
N1 Pb1 O1 76.84(15) . .
O3 Pb1 O3 72.19(14) . 2_666
N1 Pb1 O3 103.45(14) . 2_666
O1 Pb1 O3 140.79(13) . 2_666
O3 Pb1 O4 71.00(13) . .
N1 Pb1 O4 135.28(14) . .
O1 Pb1 O4 73.96(14) . .
O3 Pb1 O4 80.08(12) 2_666 .
O4 Pb2 N2 68.83(15) . .
O4 Pb2 N4 77.89(15) . .
N2 Pb2 N4 80.35(16) . .
O4 Pb2 O6 91.35(15) . .
N2 Pb2 O6 77.41(16) . .
N4 Pb2 O6 157.57(16) . .
O4 Pb2 N3 130.93(15) . .
N2 Pb2 N3 81.96(16) . .
N4 Pb2 N3 58.44(15) . .
O6 Pb2 N3 120.37(15) . .
C6 N1 C14 118.7(5) . .
C6 N1 Pb1 126.7(4) . .
C14 N1 Pb1 113.5(3) . .
N2 C23 C18 122.0(6) . .
N2 C23 C22 117.5(5) . .
C18 C23 C22 120.5(5) . .
N1 C14 C9 122.0(5) . .
N1 C14 C13 117.2(5) . .
C9 C14 C13 120.8(5) . .
C15 N2 C23 119.8(5) . .
C15 N2 Pb2 125.4(4) . .
C23 N2 Pb2 114.5(4) . .
C19 C18 C23 119.6(6) . .
C19 C18 C17 123.5(6) . .
C23 C18 C17 116.9(6) . .
O3 C13 C12 123.0(5) . .
O3 C13 C14 119.0(5) . .
C12 C13 C14 118.0(5) . .
C13 C12 C11 120.2(6) . .
O4 C22 C21 122.6(6) . .
O4 C22 C23 119.4(5) . .
C21 C22 C23 118.0(6) . .
C16 C17 C18 119.7(6) . .
N2 C15 C16 122.3(6) . .
C10 C11 C12 122.1(6) . .
N1 C6 C7 122.6(7) . .
C8 C7 C6 119.8(7) . .
C17 C16 C15 119.2(7) . .
C11 C10 C9 120.1(6) . .
C7 C8 C9 120.3(7) . .
C10 C9 C8 124.8(6) . .
C10 C9 C14 118.6(6) . .
C8 C9 C14 116.6(6) . .
C22 C21 C20 120.4(7) . .
C22 O4 Pb2 117.8(3) . .
C22 O4 Pb1 135.7(3) . .
Pb2 O4 Pb1 106.35(15) . .
C13 O3 Pb1 118.2(3) . .
C13 O3 Pb1 113.5(3) . 2_666
Pb1 O3 Pb1 107.81(14) . 2_666
C34 O6 Pb2 93.2(4) . .
O5 C34 O6 124.8(6) . .
O5 C34 C35 116.6(6) . .
O6 C34 C35 118.6(6) . .
C36 C35 C34 128.6(8) . .
C36 C35 S2 111.1(7) . .
C34 C35 S2 120.3(5) . .
C38 S2 C35 92.7(5) . .
C1 O1 Pb1 104.2(4) . .
C3 C2 C1 129.5(6) . .
C3 C2 S1 111.7(5) . .
C1 C2 S1 118.7(5) . .
O2 C1 O1 125.4(6) . .
O2 C1 C2 118.3(6) . .
O1 C1 C2 116.2(6) . .
C2 C3 C4 113.0(6) . .
C5 S1 C2 90.7(3) . .
C4 C5 Cl1 126.7(6) . .
C4 C5 S1 113.7(5) . .
Cl1 C5 S1 119.5(5) . .
C5 C4 C3 110.8(6) . .
C28 N3 C24 118.7(6) . .
C28 N3 Pb2 119.7(4) . .
C24 N3 Pb2 118.4(4) . .
C29 N4 C33 117.7(6) . .
C29 N4 Pb2 122.7(4) . .
C33 N4 Pb2 118.0(4) . .
N3 C28 C27 119.3(6) . .
N3 C28 C29 118.6(5) . .
C27 C28 C29 122.1(7) . .
N4 C29 C30 121.0(6) . .
N4 C29 C28 116.4(6) . .
C30 C29 C28 122.5(6) . .
N4 C33 C32 123.6(7) . .
C31 C32 C33 118.7(7) . .
N3 C24 C25 123.6(7) . .
C32 C31 C30 119.0(7) . .
C31 C30 C29 120.0(7) . .
C35 C36 C37 112.6(11) . .
C37 C38 Cl2 124.9(10) . .
C37 C38 S2 110.5(8) . .
Cl2 C38 S2 124.6(9) . .
C38 C37 C36 113.0(11) . .
C26 C25 C24 118.5(7) . .
C26 C27 C28 120.2(8) . .
C25 C26 C27 119.6(8) . .
C20 C19 C18 119.6(7) . .
C19 C20 C21 121.6(7) . .

loop_
_geom_bond_atom_site_label_1
_geom_bond_atom_site_label_2
_geom_bond_distance
_geom_bond_site_symmetry_2
Pb1 O3 2.342(4) .
Pb1 N1 2.483(5) .
Pb1 O1 2.499(4) .
Pb1 O3 2.607(4) 2_666
Pb1 O4 2.615(4) .
Pb2 O4 2.338(4) .
Pb2 N2 2.447(5) .
Pb2 N4 2.748(5) .
Pb2 O6 2.757(5) .
Pb2 N3 2.788(5) .
N1 C6 1.320(7) .
N1 C14 1.363(7) .
C23 N2 1.357(7) .
C23 C18 1.407(8) .
C23 C22 1.424(8) .
C14 C9 1.415(8) .
C14 C13 1.433(8) .
N2 C15 1.317(8) .
C18 C19 1.405(9) .
C18 C17 1.430(9) .
C13 O3 1.335(7) .
C13 C12 1.374(8) .
C12 C11 1.415(9) .
C22 O4 1.331(7) .
C22 C21 1.378(8) .
C17 C16 1.363(10) .
C15 C16 1.405(10) .
C11 C10 1.343(10) .
C6 C7 1.389(11) .
C7 C8 1.345(11) .
C10 C9 1.406(10) .
C8 C9 1.409(9) .
C21 C20 1.417(10) .
O3 Pb1 2.607(4) 2_666
O6 C34 1.257(7) .
O5 C34 1.223(7) .
C34 C35 1.504(9) .
C35 C36 1.363(10) .
C35 S2 1.689(8) .
S2 C38 1.685(11) .
O1 C1 1.266(8) .
O2 C1 1.243(8) .
C2 C3 1.337(9) .
C2 C1 1.496(9) .
C2 S1 1.712(6) .
C3 C4 1.444(10) .
S1 C5 1.711(7) .
C5 C4 1.320(11) .
C5 Cl1 1.710(7) .
N3 C28 1.329(8) .
N3 C24 1.336(8) .
N4 C29 1.337(8) .
N4 C33 1.344(8) .
C28 C27 1.407(10) .
C28 C29 1.467(9) .
C29 C30 1.390(9) .
C33 C32 1.375(9) .
C32 C31 1.353(10) .
C24 C25 1.359(10) .
C31 C30 1.378(11) .
C36 C37 1.380(15) .
C38 C37 1.373(17) .
C38 Cl2 1.683(10) .
C25 C26 1.342(12) .
C27 C26 1.357(12) .
C19 C20 1.352(11) .
